data_2016752
loop_
_publ_author_name
'Patroniak, Violetta'
'Radecka-Paryzek, Wanda'
'Kubicki, Maciej'

_publ_section_title
;
 <i>N</i>-{3-[(2-Ammonioethyl)amino]propyl}ethane-1,2-diaminium
 tris(trifluoromethanesulfonate): a salt of a folded triply protonated
 tetramine
;
_journal_coeditor_code EM3016
_journal_issue 9
_journal_name_full 'Acta Crystallographica Section C'
_journal_page_first o511
_journal_page_last o513
_journal_paper_doi 10.1107/S0108270108023469
_journal_volume 64
_journal_year 2008
_chemical_formula_iupac 'C7 H23 N4 3+, 3(C F3 O3 S -)'
_chemical_formula_moiety 'C7 H23 N4 3+, 3(C F3 O3 S -)'
_chemical_formula_sum 'C10 H23 F9 N4 O9 S3'
_chemical_formula_weight 610.50
_chemical_name_systematic
;
<i>N</i>-{3-[(2-Ammonioethyl)amino]propyl}ethane-1,2-diaminium
tris(trifluoromethanesulfonate)
;
_space_group_IT_number 2
_symmetry_cell_setting triclinic
_symmetry_space_group_name_Hall '-P 1'
_symmetry_space_group_name_H-M 'P -1'
_atom_sites_solution_hydrogens geom
_atom_sites_solution_primary direct
_atom_sites_solution_secondary difmap
_audit_creation_method SHELXL-97
_cell_angle_alpha 91.964(7)
_cell_angle_beta 98.312(8)
_cell_angle_gamma 91.333(6)
_cell_formula_units_Z 2
_cell_length_a 9.1174(8)
_cell_length_b 10.5925(7)
_cell_length_c 12.2690(13)
_cell_measurement_reflns_used 3566
_cell_measurement_temperature 100.0(10)
_cell_measurement_theta_max 24
_cell_measurement_theta_min 4
_cell_volume 1171.28(18)
_computing_cell_refinement
;
CrysAlis RED (Oxford Diffraction, 2007)
;
_computing_data_collection
;
CrysAlis CCD (Oxford Diffraction, 2007)
;
_computing_data_reduction
;
CrysAlis RED (Oxford Diffraction, 2007)
;
_computing_molecular_graphics 'Stereochemical Workstation Operation Manual (Siemens, 1989)'
_computing_publication_material 'SHELXL97 (Sheldrick, 2008)'
_computing_structure_refinement 'SHELXL97 (Sheldrick, 2008)'
_computing_structure_solution 'SHELXS97 (Sheldrick, 2008)'
_diffrn_ambient_temperature 100.0(10)
_diffrn_measured_fraction_theta_full 0.979
_diffrn_measured_fraction_theta_max 0.838
_diffrn_measurement_device_type 'Kuma KM-4-CCD'
_diffrn_measurement_method \w
_diffrn_radiation_monochromator graphite
_diffrn_radiation_source 'fine-focus sealed tube'
_diffrn_radiation_type MoK\a
_diffrn_radiation_wavelength 0.71073
_diffrn_reflns_av_R_equivalents 0.0229
_diffrn_reflns_av_sigmaI/netI 0.0290
_diffrn_reflns_limit_h_max 12
_diffrn_reflns_limit_h_min -7
_diffrn_reflns_limit_k_max 14
_diffrn_reflns_limit_k_min -13
_diffrn_reflns_limit_l_max 16
_diffrn_reflns_limit_l_min -16
_diffrn_reflns_number 9862
_diffrn_reflns_theta_full 25.00
_diffrn_reflns_theta_max 29.99
_diffrn_reflns_theta_min 2.93
_exptl_absorpt_coefficient_mu 0.437
_exptl_absorpt_correction_type none
_exptl_crystal_colour colourless
_exptl_crystal_density_diffrn 1.731
_exptl_crystal_density_method 'not measured'
_exptl_crystal_description prism
_exptl_crystal_F_000 624
_exptl_crystal_size_max 0.4
_exptl_crystal_size_mid 0.2
_exptl_crystal_size_min 0.1
_refine_diff_density_max 0.499
_refine_diff_density_min -0.356
_refine_ls_extinction_method none
_refine_ls_goodness_of_fit_ref 1.067
_refine_ls_hydrogen_treatment mixed
_refine_ls_matrix_type full
_refine_ls_number_parameters 396
_refine_ls_number_reflns 5707
_refine_ls_number_restraints 0
_refine_ls_restrained_S_all 1.067
_refine_ls_R_factor_all 0.0374
_refine_ls_R_factor_gt 0.0293
_refine_ls_shift/su_max 0.001
_refine_ls_shift/su_mean 0.000
_refine_ls_structure_factor_coef Fsqd
_refine_ls_weighting_details 'calc w=1/[\s^2^(Fo^2^)+(0.0435P)^2^+0.2136P] where P=(Fo^2^+2Fc^2^)/3'
_refine_ls_weighting_scheme calc
_refine_ls_wR_factor_gt 0.0748
_refine_ls_wR_factor_ref 0.0798
_reflns_number_gt 4783
_reflns_number_total 5707
_reflns_threshold_expression I>2\s(I)
_cod_data_source_file em3016.cif
_cod_data_source_block I
_cod_database_code 2016752
_cod_database_fobs_code 2016752

loop_
_symmetry_equiv_pos_as_xyz
'x, y, z'
'-x, -y, -z'

loop_
_atom_site_type_symbol
_atom_site_label
_atom_site_fract_x
_atom_site_fract_y
_atom_site_fract_z
_atom_site_U_iso_or_equiv
_atom_site_adp_type
_atom_site_calc_flag
_atom_site_occupancy
S S1 0.04439(3) 0.81188(3) 0.47056(3) 0.01425(8) Uani d 1
O O11 -0.00328(11) 0.77912(10) 0.57319(8) 0.0210(2) Uani d 1
O O12 0.19732(11) 0.85748(10) 0.48011(9) 0.0210(2) Uani d 1
O O13 -0.06109(11) 0.88423(10) 0.39893(8) 0.0208(2) Uani d 1
C C11 0.04546(17) 0.66045(14) 0.39408(12) 0.0215(3) Uani d 1
F F11 0.06872(11) 0.67894(9) 0.29106(7) 0.0311(2) Uani d 1
F F12 -0.08463(12) 0.59869(10) 0.38983(9) 0.0383(3) Uani d 1
F F13 0.15138(12) 0.58691(9) 0.44186(8) 0.0353(2) Uani d 1
S S2 0.61177(3) 1.11884(3) 0.82741(3) 0.01304(8) Uani d 1
O O21 0.76935(11) 1.13922(11) 0.84535(10) 0.0276(3) Uani d 1
O O22 0.54565(11) 1.08840(9) 0.92376(8) 0.0172(2) Uani d 1
O O23 0.55420(11) 1.04119(9) 0.72996(8) 0.0201(2) Uani d 1
C C21 0.53683(16) 1.27412(13) 0.79207(12) 0.0193(3) Uani d 1
F F21 0.38858(10) 1.26652(9) 0.76986(8) 0.0314(2) Uani d 1
F F22 0.58719(11) 1.31679(8) 0.70280(7) 0.0276(2) Uani d 1
F F23 0.57338(12) 1.35918(8) 0.87431(8) 0.0325(2) Uani d 1
S S3 0.83853(4) 0.76769(3) 0.88814(3) 0.01570(8) Uani d 1
O O31 0.68558(12) 0.77644(12) 0.90137(11) 0.0336(3) Uani d 1
O O32 0.94525(12) 0.80160(11) 0.98401(9) 0.0261(2) Uani d 1
O O33 0.87738(13) 0.82070(10) 0.78840(9) 0.0279(2) Uani d 1
C C31 0.86476(15) 0.59843(14) 0.86740(12) 0.0200(3) Uani d 1
F F31 1.00536(10) 0.57535(9) 0.85821(9) 0.0350(2) Uani d 1
F F32 0.78046(10) 0.55318(9) 0.77584(8) 0.0293(2) Uani d 1
F F33 0.82874(12) 0.53495(10) 0.95132(9) 0.0392(3) Uani d 1
N N1 0.71084(14) 0.89879(12) 0.58829(10) 0.0172(2) Uani d 1
H H1A 0.662(2) 0.9266(18) 0.6394(17) 0.029(3) Uiso d 1
H H1B 0.742(2) 0.9666(19) 0.5561(16) 0.029(3) Uiso d 1
H H1C 0.788(2) 0.8612(19) 0.6172(16) 0.029(3) Uiso d 1
C C2 0.61372(16) 0.81330(14) 0.50741(11) 0.0181(3) Uani d 1
H H2A 0.6692(18) 0.7918(16) 0.4496(14) 0.020(3) Uiso d 1
H H2B 0.5314(19) 0.8633(16) 0.4746(14) 0.020(3) Uiso d 1
C C3 0.56367(15) 0.69626(13) 0.56148(11) 0.0166(3) Uani d 1
H H3A 0.5220(19) 0.6345(17) 0.5047(15) 0.024(3) Uiso d 1
H H3B 0.6471(19) 0.6555(17) 0.6046(15) 0.024(3) Uiso d 1
N N4 0.45559(13) 0.72355(11) 0.63641(9) 0.0140(2) Uani d 1
H H4 0.383(2) 0.7522(17) 0.5973(15) 0.026(5) Uiso d 1
C C5 0.41370(16) 0.60625(13) 0.68830(12) 0.0169(3) Uani d 1
H H5A 0.5044(18) 0.5753(16) 0.7318(14) 0.017(3) Uiso d 1
H H5B 0.3763(18) 0.5379(16) 0.6304(14) 0.017(3) Uiso d 1
C C6 0.29230(15) 0.62664(13) 0.76021(12) 0.0169(3) Uani d 1
H H6A 0.2658(18) 0.5423(16) 0.7839(14) 0.019(3) Uiso d 1
H H6B 0.2055(19) 0.6603(16) 0.7152(14) 0.019(3) Uiso d 1
C C7 0.34052(15) 0.71161(13) 0.86287(11) 0.0166(3) Uani d 1
H H7A 0.4285(17) 0.6824(15) 0.9077(13) 0.014(3) Uiso d 1
H H7B 0.2609(17) 0.7238(15) 0.9068(13) 0.014(3) Uiso d 1
N N8 0.38348(12) 0.84282(11) 0.83262(10) 0.0142(2) Uani d 1
H H8A 0.4396(19) 0.8319(16) 0.7830(15) 0.020(3) Uiso d 1
H H8B 0.4262(19) 0.8824(17) 0.8886(15) 0.020(3) Uiso d 1
C C9 0.25591(15) 0.91999(13) 0.78415(11) 0.0154(3) Uani d 1
H H9A 0.1833(18) 0.8626(16) 0.7458(13) 0.016(3) Uiso d 1
H H9B 0.2885(18) 0.9784(16) 0.7351(14) 0.016(3) Uiso d 1
C C10 0.19455(14) 0.99411(13) 0.87456(11) 0.0150(3) Uani d 1
H H10A 0.1686(17) 0.9430(16) 0.9337(14) 0.017(3) Uiso d 1
H H10B 0.2614(18) 1.0596(16) 0.9016(14) 0.017(3) Uiso d 1
N N11 0.05249(13) 1.05109(12) 0.82558(10) 0.0163(2) Uani d 1
H H11A 0.063(2) 1.0860(19) 0.7659(17) 0.031(3) Uiso d 1
H H11B 0.023(2) 1.1066(19) 0.8725(17) 0.031(3) Uiso d 1
H H11C -0.020(2) 0.9881(19) 0.8135(16) 0.031(3) Uiso d 1

loop_
_atom_site_aniso_label
_atom_site_aniso_U_11
_atom_site_aniso_U_22
_atom_site_aniso_U_33
_atom_site_aniso_U_12
_atom_site_aniso_U_13
_atom_site_aniso_U_23
S1 0.01318(16) 0.01632(16) 0.01340(15) 0.00163(12) 0.00224(11) 0.00074(12)
O11 0.0210(5) 0.0287(6) 0.0143(5) 0.0032(4) 0.0048(4) 0.0028(4)
O12 0.0152(5) 0.0206(5) 0.0273(5) -0.0006(4) 0.0037(4) 0.0005(4)
O13 0.0213(5) 0.0246(5) 0.0165(5) 0.0077(4) 0.0015(4) 0.0025(4)
C11 0.0265(8) 0.0171(7) 0.0214(7) -0.0015(6) 0.0053(6) 0.0011(5)
F11 0.0493(6) 0.0264(5) 0.0198(4) 0.0042(4) 0.0128(4) -0.0032(4)
F12 0.0413(6) 0.0317(5) 0.0406(6) -0.0205(5) 0.0064(5) -0.0058(4)
F13 0.0480(6) 0.0208(5) 0.0374(6) 0.0141(4) 0.0050(5) 0.0040(4)
S2 0.01088(15) 0.01400(15) 0.01435(15) 0.00072(11) 0.00192(11) 0.00173(11)
O21 0.0102(5) 0.0363(6) 0.0368(6) 0.0015(4) 0.0024(4) 0.0116(5)
O22 0.0191(5) 0.0191(5) 0.0140(5) -0.0013(4) 0.0042(4) 0.0014(4)
O23 0.0274(5) 0.0176(5) 0.0157(5) 0.0005(4) 0.0048(4) -0.0023(4)
C21 0.0243(7) 0.0157(6) 0.0164(6) 0.0011(5) -0.0018(5) 0.0004(5)
F21 0.0217(5) 0.0350(5) 0.0365(5) 0.0139(4) -0.0018(4) 0.0028(4)
F22 0.0425(6) 0.0207(4) 0.0194(4) -0.0020(4) 0.0024(4) 0.0079(3)
F23 0.0572(7) 0.0163(4) 0.0216(5) 0.0007(4) -0.0012(4) -0.0043(4)
S3 0.01276(16) 0.01917(17) 0.01463(16) 0.00156(12) 0.00056(12) -0.00197(12)
O31 0.0146(5) 0.0343(7) 0.0518(8) 0.0050(5) 0.0062(5) -0.0092(6)
O32 0.0230(5) 0.0348(6) 0.0183(5) -0.0005(5) -0.0027(4) -0.0068(4)
O33 0.0426(7) 0.0218(5) 0.0185(5) -0.0041(5) 0.0024(5) 0.0028(4)
C31 0.0151(6) 0.0206(7) 0.0237(7) 0.0008(5) 0.0000(5) 0.0037(6)
F31 0.0161(4) 0.0304(5) 0.0576(7) 0.0077(4) 0.0030(4) -0.0061(5)
F32 0.0283(5) 0.0230(5) 0.0328(5) 0.0013(4) -0.0061(4) -0.0075(4)
F33 0.0461(6) 0.0338(5) 0.0378(6) -0.0067(5) 0.0033(5) 0.0179(5)
N1 0.0148(6) 0.0191(6) 0.0178(6) 0.0012(5) 0.0021(5) 0.0011(5)
C2 0.0183(7) 0.0225(7) 0.0135(6) 0.0005(5) 0.0029(5) 0.0000(5)
C3 0.0180(7) 0.0163(6) 0.0158(6) 0.0016(5) 0.0038(5) -0.0014(5)
N4 0.0127(5) 0.0145(5) 0.0149(5) 0.0022(4) 0.0014(4) 0.0008(4)
C5 0.0181(7) 0.0138(6) 0.0190(6) -0.0009(5) 0.0039(5) -0.0009(5)
C6 0.0141(6) 0.0161(6) 0.0203(7) -0.0031(5) 0.0030(5) -0.0006(5)
C7 0.0157(6) 0.0185(7) 0.0157(6) -0.0011(5) 0.0028(5) 0.0025(5)
N8 0.0113(5) 0.0163(5) 0.0148(5) 0.0007(4) 0.0021(4) -0.0028(4)
C9 0.0136(6) 0.0193(7) 0.0133(6) 0.0042(5) 0.0016(5) -0.0003(5)
C10 0.0112(6) 0.0191(6) 0.0143(6) 0.0028(5) 0.0008(5) -0.0019(5)
N11 0.0132(5) 0.0215(6) 0.0144(6) 0.0047(5) 0.0025(4) 0.0010(5)

loop_
_atom_type_symbol
_atom_type_description
_atom_type_scat_dispersion_real
_atom_type_scat_dispersion_imag
_atom_type_scat_source
C C 0.0033 0.0016 'International Tables Vol C Tables 4.2.6.8 and 6.1.1.4'
H H 0.0000 0.0000 'International Tables Vol C Tables 4.2.6.8 and 6.1.1.4'
N N 0.0061 0.0033 'International Tables Vol C Tables 4.2.6.8 and 6.1.1.4'
S S 0.1246 0.1234 'International Tables Vol C Tables 4.2.6.8 and 6.1.1.4'
F F 0.0171 0.0103 'International Tables Vol C Tables 4.2.6.8 and 6.1.1.4'
O O 0.0106 0.0060 'International Tables Vol C Tables 4.2.6.8 and 6.1.1.4'

loop_
_geom_angle_atom_site_label_1
_geom_angle_atom_site_label_2
_geom_angle_atom_site_label_3
_geom_angle
O11 S1 O12 114.75(6)
O11 S1 O13 114.74(6)
O12 S1 O13 114.68(6)
O11 S1 C11 104.22(7)
O12 S1 C11 103.22(6)
O13 S1 C11 103.07(7)
F11 C11 F12 107.97(12)
F11 C11 F13 108.63(12)
F12 C11 F13 108.08(13)
F11 C11 S1 110.38(10)
F12 C11 S1 110.55(10)
F13 C11 S1 111.14(10)
O21 S2 O22 115.61(6)
O21 S2 O23 115.16(7)
O22 S2 O23 113.62(6)
O21 S2 C21 104.78(7)
O22 S2 C21 103.18(6)
O23 S2 C21 102.21(6)
F23 C21 F22 108.18(12)
F23 C21 F21 107.90(12)
F22 C21 F21 107.51(11)
F23 C21 S2 111.50(10)
F22 C21 S2 111.09(10)
F21 C21 S2 110.50(10)
O31 S3 O32 116.27(7)
O31 S3 O33 115.01(8)
O32 S3 O33 112.61(7)
O31 S3 C31 104.28(7)
O32 S3 C31 103.18(7)
O33 S3 C31 103.40(7)
F33 C31 F31 108.00(12)
F33 C31 F32 107.98(12)
F31 C31 F32 107.95(12)
F33 C31 S3 110.92(11)
F31 C31 S3 110.97(10)
F32 C31 S3 110.89(10)
C2 N1 H1A 110.3(13)
C2 N1 H1B 111.5(12)
H1A N1 H1B 106.5(17)
C2 N1 H1C 111.4(13)
H1A N1 H1C 110.1(17)
H1B N1 H1C 106.9(17)
N1 C2 C3 111.49(12)
N1 C2 H2A 107.2(10)
C3 C2 H2A 111.4(10)
N1 C2 H2B 107.0(10)
C3 C2 H2B 113.1(10)
H2A C2 H2B 106.3(14)
N4 C3 C2 112.79(11)
N4 C3 H3A 110.1(10)
C2 C3 H3A 109.0(11)
N4 C3 H3B 107.0(10)
C2 C3 H3B 111.8(11)
H3A C3 H3B 105.9(14)
C3 N4 C5 110.17(10)
C3 N4 H4 105.5(13)
C5 N4 H4 110.9(13)
N4 C5 C6 112.59(11)
N4 C5 H5A 107.3(10)
C6 C5 H5A 111.1(9)
N4 C5 H5B 111.0(10)
C6 C5 H5B 107.5(9)
H5A C5 H5B 107.2(13)
C5 C6 C7 114.01(11)
C5 C6 H6A 105.9(9)
C7 C6 H6A 108.4(10)
C5 C6 H6B 108.9(10)
C7 C6 H6B 110.7(10)
H6A C6 H6B 108.7(14)
N8 C7 C6 111.30(11)
N8 C7 H7A 104.3(10)
C6 C7 H7A 112.6(9)
N8 C7 H7B 104.8(10)
C6 C7 H7B 112.4(10)
H7A C7 H7B 110.8(13)
C9 N8 C7 114.58(11)
C9 N8 H8A 107.4(11)
C7 N8 H8A 105.2(12)
C9 N8 H8B 107.5(12)
C7 N8 H8B 109.4(12)
H8A N8 H8B 112.8(17)
N8 C9 C10 110.26(11)
N8 C9 H9A 106.9(10)
C10 C9 H9A 111.2(10)
N8 C9 H9B 109.8(10)
C10 C9 H9B 108.2(10)
H9A C9 H9B 110.5(14)
N11 C10 C9 108.38(11)
N11 C10 H10A 105.1(9)
C9 C10 H10A 114.3(10)
N11 C10 H10B 108.2(10)
C9 C10 H10B 109.1(10)
H10A C10 H10B 111.4(14)
C10 N11 H11A 110.4(13)
C10 N11 H11B 110.3(12)
H11A N11 H11B 110.1(18)
C10 N11 H11C 108.5(12)
H11A N11 H11C 110.7(18)
H11B N11 H11C 106.6(17)

loop_
_geom_bond_atom_site_label_1
_geom_bond_atom_site_label_2
_geom_bond_distance
S1 O11 1.4408(10)
S1 O12 1.4521(10)
S1 O13 1.4562(10)
S1 C11 1.8313(15)
C11 F11 1.3317(17)
C11 F12 1.3346(18)
C11 F13 1.3364(17)
S2 O21 1.4318(10)
S2 O22 1.4450(10)
S2 O23 1.4534(10)
S2 C21 1.8373(15)
C21 F23 1.3295(16)
C21 F22 1.3357(17)
C21 F21 1.3396(17)
S3 O31 1.4318(11)
S3 O32 1.4433(10)
S3 O33 1.4496(12)
S3 C31 1.8283(15)
C31 F33 1.3247(18)
C31 F31 1.3305(16)
C31 F32 1.3337(16)
N1 C2 1.4952(18)
N1 H1A 0.87(2)
N1 H1B 0.89(2)
N1 H1C 0.86(2)
C2 C3 1.518(2)
C2 H2A 0.953(17)
C2 H2B 0.975(17)
C3 N4 1.4686(17)
C3 H3A 0.969(18)
C3 H3B 0.979(18)
N4 C5 1.4823(18)
N4 H4 0.831(19)
C5 C6 1.5267(19)
C5 H5A 0.987(17)
C5 H5B 1.014(17)
C6 C7 1.5275(19)
C6 H6A 0.984(18)
C6 H6B 0.979(17)
C7 N8 1.5083(18)
C7 H7A 0.968(16)
C7 H7B 0.973(16)
N8 C9 1.5007(17)
N8 H8A 0.856(18)
N8 H8B 0.833(18)
C9 C10 1.5166(18)
C9 H9A 0.949(17)
C9 H9B 0.950(17)
C10 N11 1.4965(17)
C10 H10A 0.973(17)
C10 H10B 0.932(17)
N11 H11A 0.85(2)
N11 H11B 0.88(2)
N11 H11C 0.92(2)

loop_
_geom_hbond_atom_site_label_D
_geom_hbond_atom_site_label_H
_geom_hbond_atom_site_label_A
_geom_hbond_site_symmetry_A
_geom_hbond_distance_DH
_geom_hbond_distance_HA
_geom_hbond_distance_DA
_geom_hbond_angle_DHA
N1 H1A O23 . 0.87(2) 1.99(2) 2.8239(16) 161.4(18)
N1 H1B O12 2_676 0.89(2) 2.01(2) 2.8847(17) 165.2(17)
N1 H1C O33 . 0.86(2) 2.20(2) 2.8526(17) 132.9(16)
N1 H1C O11 1_655 0.86(2) 2.236(19) 2.9516(16) 141.0(17)
N4 H4 O12 . 0.831(19) 2.380(19) 3.2049(16) 172.0(17)
N8 H8A O23 . 0.856(18) 2.573(17) 3.0034(16) 112.2(13)
N8 H8A O31 . 0.856(18) 2.581(17) 2.8726(16) 101.2(13)
N8 H8B O22 2_677 0.833(18) 2.288(18) 3.0254(15) 147.6(16)
N8 H8B O22 . 0.833(18) 2.413(18) 3.0573(15) 134.7(15)
N8 H8A N4 . 0.856(18) 2.125(18) 2.8480(16) 141.8(15)
C9 H9B O23 . 0.950(17) 2.508(16) 3.1473(18) 124.7(12)
C9 H9A O11 . 0.949(17) 2.631(17) 3.5090(17) 154.0(13)
C10 H10B O22 . 0.932(17) 2.576(16) 3.2955(17) 134.3(12)
N11 H11A O13 2_576 0.85(2) 2.05(2) 2.8727(16) 161.7(19)
N11 H11B O32 2_677 0.88(2) 1.96(2) 2.7618(16) 150.3(17)
N11 H11C O33 1_455 0.92(2) 1.98(2) 2.8713(18) 162.6(16)

loop_
_geom_torsion_atom_site_label_1
_geom_torsion_atom_site_label_2
_geom_torsion_atom_site_label_3
_geom_torsion_atom_site_label_4
_geom_torsion
O11 S1 C11 F11 171.71(10)
O12 S1 C11 F11 -68.08(11)
O13 S1 C11 F11 51.58(12)
O11 S1 C11 F12 52.33(12)
O12 S1 C11 F12 172.54(10)
O13 S1 C11 F12 -67.80(12)
O11 S1 C11 F13 -67.69(12)
O12 S1 C11 F13 52.51(12)
O13 S1 C11 F13 172.17(10)
O21 S2 C21 F23 -61.88(12)
O22 S2 C21 F23 59.51(12)
O23 S2 C21 F23 177.66(10)
O21 S2 C21 F22 58.88(11)
O22 S2 C21 F22 -179.73(9)
O23 S2 C21 F22 -61.58(11)
O21 S2 C21 F21 178.12(10)
O22 S2 C21 F21 -60.49(11)
O23 S2 C21 F21 57.66(11)
O31 S3 C31 F33 -57.42(12)
O32 S3 C31 F33 64.49(11)
O33 S3 C31 F33 -178.02(10)
O31 S3 C31 F31 -177.48(11)
O32 S3 C31 F31 -55.57(12)
O33 S3 C31 F31 61.93(12)
O31 S3 C31 F32 62.55(12)
O32 S3 C31 F32 -175.54(10)
O33 S3 C31 F32 -58.04(12)
N1 C2 C3 N4 71.00(15)
C2 C3 N4 C5 -178.77(11)
C3 N4 C5 C6 -175.46(11)
N4 C5 C6 C7 -66.72(16)
C5 C6 C7 N8 62.13(15)
C6 C7 N8 C9 71.31(14)
C7 N8 C9 C10 90.19(14)
N8 C9 C10 N11 -170.13(11)

loop_
_cod_related_entry_id
_cod_related_entry_database
_cod_related_entry_code
1 ChemSpider 30654121
